data_7034072
loop_
_publ_author_name
'Spinney, Heather A.'
'Clough, Christopher R.'
'Cummins, Christopher C.'

_publ_section_title
;
 The titanium tris-anilide cation [Ti(N[(t)Bu]Ar)3](+) stabilized as its
 perfluoro-tetra-phenylborate salt: structural characterization and
 synthesis in connection with redox activity of 4,4'-bipyridine dititanium
 complexes.
;
_journal_issue 15
_journal_name_full 'Dalton transactions (Cambridge, England : 2003)'
_journal_page_first 6784
_journal_page_last 6796
_journal_paper_doi 10.1039/c5dt00105f
_journal_volume 44
_journal_year 2015
_chemical_formula_sum 'C63 H59.9 B F20.22 N3 Ti'
_chemical_formula_weight 1301.93
_chemical_name_common '[Ti(N[t-Bu]Ar)3][B(C6F5)4]'
_chemical_name_systematic
;
?
;
_space_group_IT_number 14
_symmetry_cell_setting monoclinic
_symmetry_space_group_name_Hall '-P 2yn'
_symmetry_space_group_name_H-M 'P 1 21/n 1'
_atom_sites_solution_hydrogens geom
_atom_sites_solution_primary direct
_atom_sites_solution_secondary difmap
_audit_creation_method SHELXL-97
_audit_update_record
;
2012-07-24 deposited with the CCDC.
2015-02-16 downloaded from the CCDC.
;
_cell_angle_alpha 90.00
_cell_angle_beta 99.905(2)
_cell_angle_gamma 90.00
_cell_formula_units_Z 4
_cell_length_a 16.8241(15)
_cell_length_b 20.9559(19)
_cell_length_c 17.3595(15)
_cell_measurement_reflns_used 9933
_cell_measurement_temperature 100(2)
_cell_measurement_theta_max 29.62
_cell_measurement_theta_min 2.28
_cell_volume 6029.1(9)
_computing_cell_refinement 'Bruker SAINT'
_computing_data_collection 'Bruker APEX2'
_computing_data_reduction 'Bruker SAINT'
_computing_molecular_graphics 'Bruker SHELXTL'
_computing_publication_material 'Bruker SHELXTL'
_computing_structure_refinement 'SHELXL-97 (Sheldrick, 2008)'
_computing_structure_solution 'SHELXS-97 (Sheldrick, 2008)'
_diffrn_ambient_temperature 100(2)
_diffrn_measured_fraction_theta_full 1.000
_diffrn_measured_fraction_theta_max 1.000
_diffrn_measurement_device_type 'Bruker APEX-II CCD'
_diffrn_measurement_method '\f and \w scans'
_diffrn_radiation_monochromator graphite
_diffrn_radiation_source 'fine-focus sealed tube'
_diffrn_radiation_type MoK\a
_diffrn_radiation_wavelength 0.71073
_diffrn_reflns_av_R_equivalents 0.0796
_diffrn_reflns_av_sigmaI/netI 0.0501
_diffrn_reflns_limit_h_max 21
_diffrn_reflns_limit_h_min -22
_diffrn_reflns_limit_k_max 27
_diffrn_reflns_limit_k_min -27
_diffrn_reflns_limit_l_max 23
_diffrn_reflns_limit_l_min -23
_diffrn_reflns_number 121467
_diffrn_reflns_theta_full 28.28
_diffrn_reflns_theta_max 28.28
_diffrn_reflns_theta_min 1.54
_exptl_absorpt_coefficient_mu 0.247
_exptl_absorpt_correction_T_max 0.9757
_exptl_absorpt_correction_T_min 0.9075
_exptl_absorpt_correction_type empirical
_exptl_absorpt_process_details SADABS
_exptl_crystal_colour orange
_exptl_crystal_density_diffrn 1.434
_exptl_crystal_density_method 'not measured'
_exptl_crystal_description block
_exptl_crystal_F_000 2672
_exptl_crystal_size_max 0.40
_exptl_crystal_size_mid 0.40
_exptl_crystal_size_min 0.10
_refine_diff_density_max 0.346
_refine_diff_density_min -0.418
_refine_diff_density_rms 0.058
_refine_ls_extinction_method none
_refine_ls_goodness_of_fit_ref 1.006
_refine_ls_hydrogen_treatment riding
_refine_ls_matrix_type full
_refine_ls_number_parameters 836
_refine_ls_number_reflns 14973
_refine_ls_number_restraints 124
_refine_ls_restrained_S_all 1.002
_refine_ls_R_factor_all 0.0769
_refine_ls_R_factor_gt 0.0424
_refine_ls_shift/su_max 0.000
_refine_ls_shift/su_mean 0.000
_refine_ls_structure_factor_coef Fsqd
_refine_ls_weighting_details 'calc w=1/[\s^2^(Fo^2^)+(0.0306P)^2^+4.0688P] where P=(Fo^2^+2Fc^2^)/3'
_refine_ls_weighting_scheme calc
_refine_ls_wR_factor_gt 0.0845
_refine_ls_wR_factor_ref 0.0998
_reflns_number_gt 10340
_reflns_number_total 14973
_reflns_threshold_expression >2sigma(I)
_cod_data_source_file c5dt00105f2.cif
_cod_data_source_block 10142
_cod_depositor_comments
;
The following automatic conversions were performed:

'_symmetry_cell_setting' value 'Monoclinic' changed to 'monoclinic'
according to
/usr/data/users/saulius/crontab/automatic-downloads/rss-feeds/RSC/lib/dictionaries/cif_core.dic
dictionary named 'cif_core.dic' version 2.4.2 from 2011-04-26.

'_exptl_absorpt_correction_type' value 'Empirical' changed to
'empirical' according to
/usr/data/users/saulius/crontab/automatic-downloads/rss-feeds/RSC/lib/dictionaries/cif_core.dic
dictionary named 'cif_core.dic' version 2.4.2 from 2011-04-26.

Automatic conversion script
Id: cif_fix_values 3008 2015-01-20 13:52:24Z robertas 

 Adding full bibliography for 7034069--7034073.cif.
;
_cod_original_sg_symbol_H-M P2(1)/n
_cod_original_formula_sum 'C63 H59.90 B F20.22 N3 Ti'
_cod_database_code 7034072

loop_
_symmetry_equiv_pos_as_xyz
'x, y, z'
'-x+1/2, y+1/2, -z+1/2'
'-x, -y, -z'
'x-1/2, -y-1/2, z-1/2'

loop_
_atom_site_label
_atom_site_type_symbol
_atom_site_fract_x
_atom_site_fract_y
_atom_site_fract_z
_atom_site_U_iso_or_equiv
_atom_site_adp_type
_atom_site_occupancy
_atom_site_symmetry_multiplicity
_atom_site_calc_flag
_atom_site_refinement_flags
_atom_site_disorder_assembly
_atom_site_disorder_group
Ti1 Ti 0.22018(2) 0.096864(16) -0.007117(18) 0.01703(8) Uani 1 1 d . . .
N1 N 0.25291(9) 0.01161(7) 0.01653(8) 0.0189(3) Uani 1 1 d . . .
N2 N 0.16736(9) 0.13231(7) 0.07005(8) 0.0190(3) Uani 1 1 d . . .
N3 N 0.15604(9) 0.10157(7) -0.10687(8) 0.0186(3) Uani 1 1 d . . .
B1 B 0.31328(13) 0.15767(10) 0.53315(12) 0.0194(4) Uani 1 1 d . . .
C11 C 0.32349(11) 0.01999(9) -0.01904(11) 0.0203(4) Uani 1 1 d . . .
C12 C 0.33040(12) -0.00542(9) -0.09268(11) 0.0214(4) Uani 1 1 d . . .
H12 H 0.2915 -0.0352 -0.1172 0.026 Uiso 1 1 calc R . .
C13 C 0.39376(12) 0.01279(9) -0.12972(11) 0.0244(4) Uani 1 1 d . . .
C131 C 0.40198(14) -0.01432(10) -0.20875(12) 0.0317(5) Uani 1 1 d . . .
H13A H 0.4234 0.0185 -0.2397 0.048 Uiso 1 1 calc R . .
H13B H 0.3490 -0.0282 -0.2361 0.048 Uiso 1 1 calc R . .
H13C H 0.4389 -0.0508 -0.2016 0.048 Uiso 1 1 calc R . .
C14 C 0.45021(12) 0.05741(10) -0.09314(12) 0.0261(4) Uani 1 1 d . . .
H14 H 0.4929 0.0703 -0.1191 0.031 Uiso 1 1 calc R . .
C15 C 0.44593(11) 0.08338(9) -0.02057(12) 0.0241(4) Uani 1 1 d . . .
C151 C 0.50840(13) 0.13004(11) 0.01833(13) 0.0316(5) Uani 1 1 d . . .
H15A H 0.5426 0.1093 0.0627 0.047 Uiso 1 1 calc R . .
H15B H 0.4814 0.1670 0.0370 0.047 Uiso 1 1 calc R . .
H15C H 0.5418 0.1442 -0.0194 0.047 Uiso 1 1 calc R . .
C16 C 0.38169(11) 0.06403(9) 0.01630(11) 0.0218(4) Uani 1 1 d . . .
H16 H 0.3775 0.0811 0.0662 0.026 Uiso 1 1 calc R . .
C17 C 0.24161(11) -0.04704(9) 0.06185(10) 0.0204(4) Uani 1 1 d . . .
C171 C 0.31201(12) -0.05431(10) 0.12990(11) 0.0276(5) Uani 1 1 d . . .
H17A H 0.3625 -0.0589 0.1094 0.041 Uiso 1 1 calc R . .
H17B H 0.3035 -0.0922 0.1605 0.041 Uiso 1 1 calc R . .
H17C H 0.3152 -0.0164 0.1634 0.041 Uiso 1 1 calc R . .
C172 C 0.23710(13) -0.10623(9) 0.00927(11) 0.0260(4) Uani 1 1 d . . .
H17D H 0.2879 -0.1109 -0.0107 0.039 Uiso 1 1 calc R . .
H17E H 0.1924 -0.1014 -0.0347 0.039 Uiso 1 1 calc R . .
H17F H 0.2281 -0.1442 0.0396 0.039 Uiso 1 1 calc R . .
C173 C 0.16243(12) -0.03954(10) 0.09261(11) 0.0252(4) Uani 1 1 d . . .
H17G H 0.1178 -0.0353 0.0485 0.038 Uiso 1 1 calc R . .
H17H H 0.1651 -0.0014 0.1256 0.038 Uiso 1 1 calc R . .
H17I H 0.1535 -0.0772 0.1235 0.038 Uiso 1 1 calc R . .
C21 C 0.24325(11) 0.15340(9) 0.11405(10) 0.0201(4) Uani 1 1 d . . .
C22 C 0.28280(12) 0.20417(9) 0.08444(11) 0.0226(4) Uani 1 1 d . . .
H22 H 0.2560 0.2270 0.0402 0.027 Uiso 1 1 calc R . .
C23 C 0.36144(12) 0.22212(10) 0.11891(12) 0.0257(4) Uani 1 1 d . . .
C231 C 0.40041(13) 0.28019(10) 0.09039(14) 0.0362(5) Uani 1 1 d . . .
H23A H 0.3907 0.3173 0.1219 0.054 Uiso 1 1 calc R . .
H23B H 0.3773 0.2881 0.0355 0.054 Uiso 1 1 calc R . .
H23C H 0.4586 0.2730 0.0953 0.054 Uiso 1 1 calc R . .
C24 C 0.39974(12) 0.18604(10) 0.18181(11) 0.0254(4) Uani 1 1 d . . .
H24 H 0.4533 0.1969 0.2050 0.030 Uiso 1 1 calc R . .
C25 C 0.36242(12) 0.13448(10) 0.21211(10) 0.0235(4) Uani 1 1 d . . .
C251 C 0.40710(13) 0.09443(12) 0.27764(11) 0.0333(5) Uani 1 1 d . . .
H25A H 0.4342 0.0591 0.2558 0.050 Uiso 1 1 calc R . .
H25B H 0.3688 0.0774 0.3091 0.050 Uiso 1 1 calc R . .
H25C H 0.4474 0.1208 0.3107 0.050 Uiso 1 1 calc R . .
C26 C 0.28370(12) 0.11904(9) 0.17878(10) 0.0220(4) Uani 1 1 d . . .
H26 H 0.2569 0.0850 0.1999 0.026 Uiso 1 1 calc R . .
C27 C 0.09056(11) 0.15510(9) 0.09241(10) 0.0211(4) Uani 1 1 d . . .
C271 C 0.08361(13) 0.13038(11) 0.17429(11) 0.0281(5) Uani 1 1 d . . .
H27A H 0.1279 0.1478 0.2126 0.042 Uiso 1 1 calc R . .
H27B H 0.0866 0.0837 0.1748 0.042 Uiso 1 1 calc R . .
H27C H 0.0319 0.1439 0.1876 0.042 Uiso 1 1 calc R . .
C272 C 0.08852(12) 0.22857(9) 0.09201(12) 0.0258(4) Uani 1 1 d . . .
H27D H 0.1329 0.2449 0.1311 0.039 Uiso 1 1 calc R . .
H27E H 0.0370 0.2433 0.1046 0.039 Uiso 1 1 calc R . .
H27F H 0.0944 0.2442 0.0401 0.039 Uiso 1 1 calc R . .
C273 C 0.02170(11) 0.12807(10) 0.03213(11) 0.0246(4) Uani 1 1 d . . .
H27G H 0.0263 0.1441 -0.0200 0.037 Uiso 1 1 calc R . .
H27H H -0.0301 0.1414 0.0454 0.037 Uiso 1 1 calc R . .
H27I H 0.0248 0.0814 0.0324 0.037 Uiso 1 1 calc R . .
C31 C 0.18520(11) 0.16471(9) -0.11909(10) 0.0190(4) Uani 1 1 d . . .
C32 C 0.13903(12) 0.21995(9) -0.11263(10) 0.0206(4) Uani 1 1 d . . .
H32 H 0.0839 0.2160 -0.1077 0.025 Uiso 1 1 calc R . .
C33 C 0.17347(12) 0.28013(9) -0.11337(11) 0.0229(4) Uani 1 1 d . . .
C331 C 0.12509(13) 0.33928(10) -0.10374(13) 0.0313(5) Uani 1 1 d . . .
H33A H 0.0693 0.3273 -0.1011 0.047 Uiso 1 1 calc R . .
H33B H 0.1257 0.3678 -0.1484 0.047 Uiso 1 1 calc R . .
H33C H 0.1488 0.3613 -0.0554 0.047 Uiso 1 1 calc R . .
C34 C 0.25507(12) 0.28483(9) -0.12052(11) 0.0231(4) Uani 1 1 d . . .
H34 H 0.2786 0.3260 -0.1211 0.028 Uiso 1 1 calc R . .
C35 C 0.30278(12) 0.23171(9) -0.12684(10) 0.0213(4) Uani 1 1 d . . .
C351 C 0.38995(12) 0.23896(10) -0.13593(12) 0.0274(4) Uani 1 1 d . . .
H35A H 0.3930 0.2634 -0.1834 0.041 Uiso 1 1 calc R . .
H35B H 0.4138 0.1967 -0.1398 0.041 Uiso 1 1 calc R . .
H35C H 0.4196 0.2615 -0.0904 0.041 Uiso 1 1 calc R . .
C36 C 0.26695(11) 0.17122(9) -0.12572(10) 0.0200(4) Uani 1 1 d . . .
H36 H 0.2985 0.1341 -0.1295 0.024 Uiso 1 1 calc R . .
C37 C 0.10668(11) 0.06594(9) -0.17281(10) 0.0204(4) Uani 1 1 d . . .
C371 C 0.02874(12) 0.10221(10) -0.20385(11) 0.0259(4) Uani 1 1 d . . .
H37A H 0.0420 0.1435 -0.2249 0.039 Uiso 1 1 calc R . .
H37B H -0.0016 0.1091 -0.1612 0.039 Uiso 1 1 calc R . .
H37C H -0.0041 0.0772 -0.2453 0.039 Uiso 1 1 calc R . .
C372 C 0.15608(12) 0.05734(10) -0.23855(11) 0.0264(4) Uani 1 1 d . . .
H37D H 0.1686 0.0993 -0.2584 0.040 Uiso 1 1 calc R . .
H37E H 0.1248 0.0324 -0.2811 0.040 Uiso 1 1 calc R . .
H37F H 0.2064 0.0348 -0.2182 0.040 Uiso 1 1 calc R . .
C373 C 0.08609(13) 0.00150(9) -0.14037(11) 0.0260(4) Uani 1 1 d . . .
H37G H 0.1360 -0.0218 -0.1209 0.039 Uiso 1 1 calc R . .
H37H H 0.0531 -0.0233 -0.1819 0.039 Uiso 1 1 calc R . .
H37I H 0.0560 0.0082 -0.0975 0.039 Uiso 1 1 calc R . .
C41 C 0.40684(11) 0.13624(9) 0.57154(10) 0.0189(4) Uani 1 1 d . . .
F42 F 0.42449(7) 0.09229(5) 0.44987(6) 0.0254(2) Uani 1 1 d . . .
C42 C 0.45392(11) 0.10272(9) 0.52638(10) 0.0204(4) Uani 1 1 d . . .
F43 F 0.57132(7) 0.04700(5) 0.50514(7) 0.0292(3) Uani 1 1 d . . .
C43 C 0.52982(12) 0.07823(9) 0.55371(11) 0.0228(4) Uani 1 1 d . . .
F44 F 0.63662(7) 0.06148(6) 0.65991(7) 0.0347(3) Uani 1 1 d . . .
C44 C 0.56273(12) 0.08499(10) 0.63181(11) 0.0247(4) Uani 1 1 d . . .
F45 F 0.54833(7) 0.12167(6) 0.75706(6) 0.0321(3) Uani 1 1 d . . .
C45 C 0.51838(12) 0.11590(9) 0.67998(11) 0.0237(4) Uani 1 1 d . . .
F46 F 0.40426(7) 0.16834(5) 0.70355(6) 0.0265(3) Uani 1 1 d . . .
C46 C 0.44297(11) 0.14024(9) 0.64994(10) 0.0205(4) Uani 1 1 d . . .
C51 C 0.30499(11) 0.20102(9) 0.45222(10) 0.0195(4) Uani 1 1 d . . .
F52 F 0.16252(6) 0.19131(6) 0.43793(6) 0.0271(3) Uani 1 1 d . . .
C52 C 0.22785(12) 0.21465(9) 0.41128(11) 0.0220(4) Uani 1 1 d . . .
F53 F 0.13530(7) 0.26009(6) 0.30710(7) 0.0332(3) Uani 1 1 d . . .
C53 C 0.21205(12) 0.24993(9) 0.34303(11) 0.0246(4) Uani 1 1 d . . .
F54 F 0.26190(8) 0.30917(6) 0.24560(7) 0.0372(3) Uani 1 1 d . . .
C54 C 0.27559(13) 0.27452(9) 0.31193(11) 0.0263(4) Uani 1 1 d . . .
F55 F 0.41598(8) 0.28858(6) 0.32179(7) 0.0336(3) Uani 1 1 d . . .
C55 C 0.35285(13) 0.26424(9) 0.35055(11) 0.0240(4) Uani 1 1 d . . .
F56 F 0.44468(6) 0.22288(5) 0.45311(6) 0.0254(2) Uani 1 1 d . . .
C56 C 0.36600(12) 0.22895(9) 0.41938(11) 0.0213(4) Uani 1 1 d . . .
C61 C 0.26846(11) 0.08745(9) 0.51658(10) 0.0195(4) Uani 1 1 d . . .
F62 F 0.28657(7) 0.07112(5) 0.65375(6) 0.0245(2) Uani 1 1 d . . .
C62 C 0.26203(11) 0.04831(9) 0.58025(11) 0.0214(4) Uani 1 1 d . . .
F63 F 0.22744(8) -0.04801(5) 0.63926(7) 0.0320(3) Uani 1 1 d . . .
C63 C 0.23268(12) -0.01313(9) 0.57452(11) 0.0240(4) Uani 1 1 d . . .
F64 F 0.17925(8) -0.09966(6) 0.49475(8) 0.0383(3) Uani 1 1 d . . .
C64 C 0.20814(12) -0.03954(9) 0.50163(12) 0.0272(4) Uani 1 1 d . . .
F65 F 0.18936(8) -0.02904(6) 0.36449(7) 0.0348(3) Uani 1 1 d . . .
C65 C 0.21344(12) -0.00386(10) 0.43635(11) 0.0252(4) Uani 1 1 d . . .
F66 F 0.24739(7) 0.08831(5) 0.37648(6) 0.0266(3) Uani 1 1 d . . .
C66 C 0.24345(11) 0.05778(9) 0.44479(11) 0.0219(4) Uani 1 1 d . . .
C71 C 0.27194(11) 0.20503(9) 0.59184(10) 0.0198(4) Uani 1 1 d . . .
F72 F 0.38457(7) 0.27437(5) 0.59870(6) 0.0268(3) Uani 1 1 d . . .
C72 C 0.31081(11) 0.26191(9) 0.61745(10) 0.0209(4) Uani 1 1 d . . .
F73 F 0.32267(8) 0.36140(5) 0.68452(7) 0.0334(3) Uani 1 1 d . . .
C73 C 0.28051(13) 0.30772(9) 0.66139(11) 0.0246(4) Uani 1 1 d . . .
F74 F 0.17218(8) 0.34429(6) 0.72062(7) 0.0355(3) Uani 1 1 d . . .
C74 C 0.20531(13) 0.29890(9) 0.68090(11) 0.0253(4) Uani 1 1 d . . .
F75 F 0.08979(7) 0.23458(6) 0.67675(7) 0.0338(3) Uani 1 1 d . . .
C75 C 0.16371(12) 0.24389(10) 0.65754(11) 0.0243(4) Uani 1 1 d . . .
F76 F 0.14970(6) 0.14697(5) 0.59243(6) 0.0255(3) Uani 1 1 d . . .
C76 C 0.19659(11) 0.19877(9) 0.61378(10) 0.0211(4) Uani 1 1 d . . .
C1S C 0.0070(2) 0.09195(17) 0.35319(16) 0.0417(9) Uani 0.780(4) 1 d P A 1
H1S1 H 0.0207 0.1369 0.3467 0.063 Uiso 0.780(4) 1 calc PR A 1
H1S2 H -0.0485 0.0840 0.3270 0.063 Uiso 0.780(4) 1 calc PR A 1
H1S3 H 0.0441 0.0648 0.3301 0.063 Uiso 0.780(4) 1 calc PR A 1
C2S C 0.01450(19) 0.07665(15) 0.44036(17) 0.0321(7) Uani 0.780(4) 1 d P A 1
H2S1 H 0.0702 0.0862 0.4667 0.039 Uiso 0.780(4) 1 calc PR A 1
H2S2 H -0.0225 0.1048 0.4634 0.039 Uiso 0.780(4) 1 calc PR A 1
C3S C -0.0047(2) 0.00789(15) 0.45634(16) 0.0292(7) Uani 0.780(4) 1 d P . 1
H3S1 H 0.0314 -0.0202 0.4322 0.035 Uiso 0.780(4) 1 calc PR A 1
H3S2 H -0.0609 -0.0014 0.4311 0.035 Uiso 0.780(4) 1 calc PR A 1
C1T C -0.0022(15) -0.0429(6) 0.4419(10) 0.048(3) Uani 0.110(2) 1 d PGDU A -2
H1T H -0.0047 -0.0737 0.4014 0.058 Uiso 0.110(2) 1 calc PR A -2
C2T C 0.0059(10) 0.0214(6) 0.4253(8) 0.053(4) Uani 0.110(2) 1 d PGDU A -2
C3T C 0.0097(10) 0.0665(6) 0.4845(7) 0.049(3) Uani 0.110(2) 1 d PGDU A -2
C4T C 0.0053(15) 0.0473(8) 0.5603(7) 0.048(3) Uani 0.110(2) 1 d PGDU A -2
H4T H 0.0079 0.0781 0.6008 0.058 Uiso 0.110(2) 1 calc PR A -2
C5T C -0.003(2) -0.0170(9) 0.5769(9) 0.053(4) Uani 0.110(2) 1 d PGDU A -2
H5T H -0.0058 -0.0301 0.6287 0.064 Uiso 0.110(2) 1 calc PR A -2
C6T C -0.007(2) -0.0621(7) 0.5177(11) 0.049(3) Uani 0.110(2) 1 d PGDU A -2
H6T H -0.0121 -0.1061 0.5290 0.059 Uiso 0.110(2) 1 calc PR A -2
F2T F 0.0001(9) 0.0379(6) 0.3532(7) 0.070(5) Uani 0.110(2) 1 d PGDU A -2
F3T F 0.0112(8) 0.1278(6) 0.4612(7) 0.062(4) Uani 0.110(2) 1 d PGDU A -2

loop_
_atom_site_aniso_label
_atom_site_aniso_U_11
_atom_site_aniso_U_22
_atom_site_aniso_U_33
_atom_site_aniso_U_23
_atom_site_aniso_U_13
_atom_site_aniso_U_12
Ti1 0.01559(16) 0.01753(16) 0.01781(15) 0.00036(12) 0.00243(12) 0.00116(14)
N1 0.0164(8) 0.0209(8) 0.0200(7) 0.0030(6) 0.0046(6) 0.0010(6)
N2 0.0150(8) 0.0220(8) 0.0196(7) -0.0010(6) 0.0018(6) -0.0003(6)
N3 0.0200(8) 0.0166(8) 0.0187(7) 0.0004(6) 0.0022(6) -0.0003(6)
B1 0.0170(11) 0.0223(11) 0.0183(10) 0.0013(8) 0.0018(8) -0.0003(9)
C11 0.0182(10) 0.0193(10) 0.0236(9) 0.0057(7) 0.0041(7) 0.0049(8)
C12 0.0215(10) 0.0178(9) 0.0260(9) 0.0032(7) 0.0078(8) 0.0029(8)
C13 0.0263(11) 0.0205(10) 0.0280(10) 0.0072(8) 0.0094(8) 0.0077(8)
C131 0.0382(13) 0.0290(12) 0.0324(11) 0.0045(9) 0.0189(10) 0.0044(10)
C14 0.0202(10) 0.0252(11) 0.0355(11) 0.0104(8) 0.0122(8) 0.0071(8)
C15 0.0166(10) 0.0213(10) 0.0338(11) 0.0077(8) 0.0032(8) 0.0047(8)
C151 0.0211(11) 0.0328(12) 0.0406(12) 0.0046(9) 0.0046(9) -0.0021(9)
C16 0.0198(10) 0.0218(10) 0.0235(9) 0.0037(7) 0.0028(7) 0.0051(8)
C17 0.0206(10) 0.0210(10) 0.0195(9) 0.0045(7) 0.0029(7) 0.0007(8)
C171 0.0240(11) 0.0301(11) 0.0273(10) 0.0082(8) 0.0005(8) 0.0006(9)
C172 0.0298(11) 0.0212(10) 0.0276(10) 0.0029(8) 0.0067(8) 0.0023(9)
C173 0.0232(11) 0.0268(11) 0.0266(10) 0.0041(8) 0.0074(8) -0.0006(9)
C21 0.0173(10) 0.0225(10) 0.0201(9) -0.0048(7) 0.0020(7) 0.0003(8)
C22 0.0221(10) 0.0227(10) 0.0220(9) 0.0000(7) 0.0009(8) 0.0031(8)
C23 0.0216(10) 0.0243(11) 0.0304(10) -0.0022(8) 0.0017(8) -0.0008(8)
C231 0.0270(12) 0.0292(12) 0.0486(14) 0.0068(10) -0.0039(10) -0.0047(10)
C24 0.0191(10) 0.0314(11) 0.0242(10) -0.0052(8) -0.0003(8) -0.0007(9)
C25 0.0214(10) 0.0316(11) 0.0169(9) -0.0023(8) 0.0016(7) 0.0028(9)
C251 0.0232(11) 0.0539(15) 0.0213(10) 0.0103(10) -0.0006(8) 0.0001(10)
C26 0.0219(10) 0.0263(10) 0.0181(9) -0.0008(7) 0.0046(7) 0.0005(8)
C27 0.0165(9) 0.0256(10) 0.0217(9) -0.0042(7) 0.0049(7) 0.0024(8)
C271 0.0238(11) 0.0366(12) 0.0255(10) -0.0036(9) 0.0084(8) -0.0007(9)
C272 0.0202(10) 0.0254(11) 0.0310(10) -0.0068(8) 0.0023(8) 0.0031(8)
C273 0.0181(10) 0.0280(11) 0.0275(10) -0.0050(8) 0.0036(8) 0.0008(8)
C31 0.0218(10) 0.0174(9) 0.0170(8) 0.0011(7) 0.0010(7) 0.0003(8)
C32 0.0199(10) 0.0228(10) 0.0191(9) 0.0007(7) 0.0029(7) 0.0010(8)
C33 0.0262(11) 0.0210(10) 0.0215(9) 0.0010(7) 0.0047(8) 0.0033(8)
C331 0.0330(12) 0.0198(10) 0.0440(12) 0.0009(9) 0.0147(10) 0.0050(9)
C34 0.0271(11) 0.0180(10) 0.0238(9) 0.0001(7) 0.0030(8) -0.0023(8)
C35 0.0229(10) 0.0216(10) 0.0192(9) 0.0005(7) 0.0028(7) -0.0004(8)
C351 0.0243(11) 0.0264(11) 0.0315(11) -0.0010(8) 0.0046(8) -0.0029(9)
C36 0.0201(10) 0.0193(9) 0.0200(9) 0.0022(7) 0.0018(7) 0.0017(8)
C37 0.0219(10) 0.0197(10) 0.0189(9) -0.0018(7) 0.0014(7) -0.0003(8)
C371 0.0245(11) 0.0268(11) 0.0241(9) -0.0002(8) -0.0020(8) 0.0026(9)
C372 0.0279(11) 0.0308(11) 0.0206(9) -0.0032(8) 0.0049(8) -0.0001(9)
C373 0.0283(11) 0.0218(10) 0.0264(10) -0.0003(8) 0.0001(8) -0.0037(9)
C41 0.0197(10) 0.0177(9) 0.0191(9) 0.0018(7) 0.0022(7) -0.0029(8)
F42 0.0283(6) 0.0295(6) 0.0182(5) -0.0021(4) 0.0032(4) 0.0023(5)
C42 0.0223(10) 0.0196(9) 0.0184(8) 0.0017(7) 0.0007(7) -0.0034(8)
F43 0.0279(7) 0.0272(6) 0.0350(6) 0.0021(5) 0.0125(5) 0.0052(5)
C43 0.0222(10) 0.0207(10) 0.0274(10) 0.0022(8) 0.0097(8) 0.0003(8)
F44 0.0221(6) 0.0389(7) 0.0408(7) 0.0090(6) -0.0014(5) 0.0066(5)
C44 0.0162(10) 0.0255(11) 0.0308(10) 0.0086(8) -0.0005(8) 0.0012(8)
F45 0.0302(7) 0.0403(7) 0.0216(6) 0.0032(5) -0.0068(5) -0.0018(6)
C45 0.0242(10) 0.0254(10) 0.0190(9) 0.0036(7) -0.0031(8) -0.0045(8)
F46 0.0280(6) 0.0324(7) 0.0186(5) -0.0036(5) 0.0029(5) 0.0013(5)
C46 0.0216(10) 0.0193(9) 0.0208(9) -0.0006(7) 0.0041(7) -0.0028(8)
C51 0.0208(10) 0.0183(9) 0.0191(9) -0.0024(7) 0.0028(7) -0.0007(8)
F52 0.0186(6) 0.0319(7) 0.0301(6) 0.0048(5) 0.0020(5) -0.0019(5)
C52 0.0221(10) 0.0207(10) 0.0233(9) -0.0021(7) 0.0040(8) -0.0026(8)
F53 0.0307(7) 0.0341(7) 0.0306(6) 0.0046(5) -0.0067(5) 0.0060(6)
C53 0.0276(11) 0.0204(10) 0.0231(9) -0.0026(8) -0.0036(8) 0.0041(8)
F54 0.0542(9) 0.0314(7) 0.0243(6) 0.0104(5) 0.0024(6) 0.0000(6)
C54 0.0408(13) 0.0185(10) 0.0186(9) 0.0031(7) 0.0024(8) 0.0000(9)
F55 0.0410(8) 0.0311(7) 0.0310(6) 0.0036(5) 0.0130(5) -0.0115(6)
C55 0.0313(11) 0.0193(10) 0.0230(9) -0.0010(7) 0.0086(8) -0.0072(9)
F56 0.0206(6) 0.0280(6) 0.0274(6) 0.0005(5) 0.0040(5) -0.0049(5)
C56 0.0228(10) 0.0190(10) 0.0215(9) -0.0039(7) 0.0022(7) -0.0024(8)
C61 0.0145(9) 0.0203(10) 0.0235(9) 0.0001(7) 0.0031(7) 0.0011(7)
F62 0.0299(6) 0.0227(6) 0.0213(5) 0.0009(4) 0.0053(5) -0.0018(5)
C62 0.0184(10) 0.0222(10) 0.0231(9) -0.0017(7) 0.0024(7) 0.0014(8)
F63 0.0402(7) 0.0208(6) 0.0363(7) 0.0060(5) 0.0099(6) -0.0038(5)
C63 0.0223(10) 0.0206(10) 0.0292(10) 0.0052(8) 0.0045(8) 0.0016(8)
F64 0.0451(8) 0.0201(6) 0.0480(8) -0.0033(5) 0.0030(6) -0.0102(6)
C64 0.0241(11) 0.0172(10) 0.0397(12) -0.0030(8) 0.0036(9) -0.0021(8)
F65 0.0395(7) 0.0304(7) 0.0318(6) -0.0110(5) -0.0019(5) -0.0055(6)
C65 0.0222(10) 0.0238(10) 0.0282(10) -0.0073(8) 0.0005(8) 0.0010(8)
F66 0.0312(7) 0.0275(6) 0.0205(5) -0.0017(5) 0.0024(5) -0.0034(5)
C66 0.0188(10) 0.0231(10) 0.0233(9) 0.0010(7) 0.0024(7) -0.0001(8)
C71 0.0195(10) 0.0215(10) 0.0177(8) 0.0031(7) 0.0014(7) 0.0010(8)
F72 0.0246(6) 0.0253(6) 0.0316(6) -0.0026(5) 0.0075(5) -0.0072(5)
C72 0.0191(10) 0.0222(10) 0.0216(9) 0.0015(7) 0.0043(7) -0.0015(8)
F73 0.0464(8) 0.0216(6) 0.0319(6) -0.0053(5) 0.0063(6) -0.0063(6)
C73 0.0321(12) 0.0185(10) 0.0222(9) 0.0002(7) 0.0016(8) -0.0019(8)
F74 0.0461(8) 0.0299(7) 0.0323(6) -0.0028(5) 0.0121(6) 0.0136(6)
C74 0.0325(12) 0.0228(10) 0.0209(9) 0.0016(8) 0.0054(8) 0.0101(9)
F75 0.0236(6) 0.0416(8) 0.0388(7) 0.0005(6) 0.0125(5) 0.0058(6)
C75 0.0199(10) 0.0306(11) 0.0234(9) 0.0049(8) 0.0064(8) 0.0061(8)
F76 0.0203(6) 0.0265(6) 0.0298(6) -0.0014(5) 0.0050(5) -0.0045(5)
C76 0.0213(10) 0.0207(10) 0.0202(9) 0.0027(7) 0.0006(7) -0.0005(8)
C1S 0.0443(19) 0.051(2) 0.0304(15) -0.0002(14) 0.0071(13) -0.0071(16)
C2S 0.0296(16) 0.0365(19) 0.0304(15) -0.0067(13) 0.0054(13) -0.0052(14)
C3S 0.0220(15) 0.0391(19) 0.0261(15) -0.0023(13) 0.0030(12) -0.0050(13)
C1T 0.036(6) 0.061(7) 0.045(5) -0.004(5) -0.001(5) -0.019(6)
C2T 0.044(7) 0.067(7) 0.045(6) 0.008(5) -0.003(7) -0.023(7)
C3T 0.036(7) 0.057(7) 0.052(6) 0.007(5) 0.000(6) -0.016(6)
C4T 0.036(6) 0.061(7) 0.045(5) -0.004(5) -0.001(5) -0.019(6)
C5T 0.044(7) 0.067(7) 0.045(6) 0.008(5) -0.003(7) -0.023(7)
C6T 0.036(7) 0.057(7) 0.052(6) 0.007(5) 0.000(6) -0.016(6)
F2T 0.095(12) 0.062(10) 0.051(6) -0.004(6) 0.008(8) -0.026(9)
F3T 0.052(9) 0.058(8) 0.069(9) 0.013(6) -0.012(7) -0.018(8)

loop_
_atom_type_symbol
_atom_type_description
_atom_type_scat_dispersion_real
_atom_type_scat_dispersion_imag
_atom_type_scat_source
C C 0.0033 0.0016 'International Tables Vol C Tables 4.2.6.8 and 6.1.1.4'
H H 0.0000 0.0000 'International Tables Vol C Tables 4.2.6.8 and 6.1.1.4'
B B 0.0013 0.0007 'International Tables Vol C Tables 4.2.6.8 and 6.1.1.4'
N N 0.0061 0.0033 'International Tables Vol C Tables 4.2.6.8 and 6.1.1.4'
F F 0.0171 0.0103 'International Tables Vol C Tables 4.2.6.8 and 6.1.1.4'
Ti Ti 0.2776 0.4457 'International Tables Vol C Tables 4.2.6.8 and 6.1.1.4'

loop_
_geom_angle_atom_site_label_1
_geom_angle_atom_site_label_2
_geom_angle_atom_site_label_3
_geom_angle
_geom_angle_site_symmetry_3
N3 Ti1 N2 111.62(7) .
N3 Ti1 N1 110.42(7) .
N2 Ti1 N1 111.91(7) .
N3 Ti1 C21 140.06(7) .
N2 Ti1 C21 37.10(6) .
N1 Ti1 C21 106.27(7) .
N3 Ti1 C31 36.86(6) .
N2 Ti1 C31 105.23(7) .
N1 Ti1 C31 139.17(6) .
C21 Ti1 C31 113.58(6) .
N3 Ti1 C11 105.36(7) .
N2 Ti1 C11 139.65(6) .
N1 Ti1 C11 36.78(6) .
C21 Ti1 C11 113.45(6) .
C31 Ti1 C11 114.05(6) .
C11 N1 C17 121.12(15) .
C11 N1 Ti1 91.29(10) .
C17 N1 Ti1 146.56(12) .
C21 N2 C27 119.54(14) .
C21 N2 Ti1 90.83(11) .
C27 N2 Ti1 148.01(12) .
C31 N3 C37 120.36(14) .
C31 N3 Ti1 91.59(10) .
C37 N3 Ti1 146.68(12) .
C61 B1 C51 111.73(15) .
C61 B1 C71 114.32(15) .
C51 B1 C71 102.09(15) .
C61 B1 C41 101.60(15) .
C51 B1 C41 115.06(15) .
C71 B1 C41 112.56(15) .
C16 C11 C12 118.95(17) .
C16 C11 N1 117.14(16) .
C12 C11 N1 123.09(17) .
C16 C11 Ti1 88.98(12) .
C12 C11 Ti1 120.35(13) .
N1 C11 Ti1 51.93(8) .
C13 C12 C11 120.38(19) .
C12 C13 C14 119.12(18) .
C12 C13 C131 120.88(19) .
C14 C13 C131 119.99(18) .
C15 C14 C13 122.40(18) .
C14 C15 C16 117.68(18) .
C14 C15 C151 121.39(18) .
C16 C15 C151 120.93(18) .
C11 C16 C15 121.46(18) .
N1 C17 C173 107.35(15) .
N1 C17 C171 109.74(15) .
C173 C17 C171 110.28(15) .
N1 C17 C172 110.53(14) .
C173 C17 C172 109.56(16) .
C171 C17 C172 109.36(16) .
C22 C21 C26 119.16(17) .
C22 C21 N2 118.23(16) .
C26 C21 N2 121.96(17) .
C22 C21 Ti1 93.98(12) .
C26 C21 Ti1 115.63(13) .
N2 C21 Ti1 52.07(8) .
C21 C22 C23 121.29(18) .
C24 C23 C22 117.59(19) .
C24 C23 C231 121.87(18) .
C22 C23 C231 120.49(18) .
C23 C24 C25 122.56(18) .
C26 C25 C24 118.77(17) .
C26 C25 C251 120.06(18) .
C24 C25 C251 121.13(18) .
C25 C26 C21 120.58(18) .
N2 C27 C273 106.96(14) .
N2 C27 C271 109.90(15) .
C273 C27 C271 109.81(16) .
N2 C27 C272 109.81(16) .
C273 C27 C272 110.69(16) .
C271 C27 C272 109.63(16) .
C36 C31 C32 119.14(17) .
C36 C31 N3 117.65(16) .
C32 C31 N3 122.47(17) .
C36 C31 Ti1 90.96(11) .
C32 C31 Ti1 118.97(12) .
N3 C31 Ti1 51.54(8) .
C33 C32 C31 120.57(18) .
C32 C33 C34 118.73(18) .
C32 C33 C331 120.75(18) .
C34 C33 C331 120.48(18) .
C35 C34 C33 122.60(18) .
C34 C35 C36 117.85(18) .
C34 C35 C351 120.88(18) .
C36 C35 C351 121.26(17) .
C35 C36 C31 121.10(17) .
N3 C37 C373 106.94(14) .
N3 C37 C371 110.56(15) .
C373 C37 C371 109.52(16) .
N3 C37 C372 109.15(15) .
C373 C37 C372 110.93(16) .
C371 C37 C372 109.71(16) .
C46 C41 C42 112.59(17) .
C46 C41 B1 126.80(17) .
C42 C41 B1 120.02(15) .
F42 C42 C43 115.93(17) .
F42 C42 C41 119.04(16) .
C43 C42 C41 125.02(17) .
F43 C43 C44 119.93(17) .
F43 C43 C42 120.74(17) .
C44 C43 C42 119.32(18) .
F44 C44 C45 121.01(17) .
F44 C44 C43 120.46(18) .
C45 C44 C43 118.53(18) .
F45 C45 C44 119.70(17) .
F45 C45 C46 120.11(18) .
C44 C45 C46 120.18(17) .
F46 C46 C45 114.72(16) .
F46 C46 C41 120.98(17) .
C45 C46 C41 124.29(18) .
C56 C51 C52 113.13(17) .
C56 C51 B1 128.26(17) .
C52 C51 B1 118.56(16) .
F52 C52 C53 115.96(17) .
F52 C52 C51 119.30(16) .
C53 C52 C51 124.73(18) .
F53 C53 C54 120.30(17) .
F53 C53 C52 120.49(18) .
C54 C53 C52 119.21(18) .
F54 C54 C55 120.68(19) .
F54 C54 C53 120.43(18) .
C55 C54 C53 118.88(17) .
F55 C55 C54 119.95(17) .
F55 C55 C56 120.01(18) .
C54 C55 C56 120.04(18) .
F56 C56 C51 121.25(16) .
F56 C56 C55 114.81(17) .
C51 C56 C55 123.94(18) .
C66 C61 C62 113.20(17) .
C66 C61 B1 127.68(16) .
C62 C61 B1 118.67(16) .
F62 C62 C63 116.37(16) .
F62 C62 C61 118.99(16) .
C63 C62 C61 124.64(17) .
F63 C63 C62 121.20(17) .
F63 C63 C64 119.51(17) .
C62 C63 C64 119.29(18) .
F64 C64 C65 120.62(18) .
F64 C64 C63 120.22(18) .
C65 C64 C63 119.17(18) .
F65 C65 C64 119.84(18) .
F65 C65 C66 120.52(18) .
C64 C65 C66 119.64(18) .
F66 C66 C65 114.72(16) .
F66 C66 C61 121.23(17) .
C65 C66 C61 124.05(18) .
C76 C71 C72 113.12(17) .
C76 C71 B1 127.59(17) .
C72 C71 B1 118.94(16) .
F72 C72 C73 115.99(17) .
F72 C72 C71 118.97(16) .
C73 C72 C71 125.04(18) .
F73 C73 C72 121.24(18) .
F73 C73 C74 119.68(18) .
C72 C73 C74 119.07(18) .
F74 C74 C75 120.54(19) .
F74 C74 C73 120.56(18) .
C75 C74 C73 118.88(18) .
F75 C75 C74 119.37(18) .
F75 C75 C76 120.40(18) .
C74 C75 C76 120.22(18) .
F76 C76 C75 115.33(17) .
F76 C76 C71 121.03(17) .
C75 C76 C71 123.64(18) .
C3S C2S C1S 113.4(3) .
C2S C3S C3S 113.4(3) 3_556
C2T C1T C6T 120.0 .
F2T C2T C3T 121.6 .
F2T C2T C1T 117.9 .
C3T C2T C1T 120.0 .
F3T C3T C2T 115.2 .
F3T C3T C4T 124.5 .
C2T C3T C4T 120.0 .
C5T C4T C3T 120.0 .
C4T C5T C6T 120.0 .
C5T C6T C1T 120.0 .

loop_
_geom_bond_atom_site_label_1
_geom_bond_atom_site_label_2
_geom_bond_distance
_geom_bond_site_symmetry_2
Ti1 N3 1.8789(15) .
Ti1 N2 1.8830(15) .
Ti1 N1 1.8936(16) .
Ti1 C21 2.3869(18) .
Ti1 C31 2.3983(18) .
Ti1 C11 2.4048(19) .
N1 C11 1.440(2) .
N1 C17 1.489(2) .
N2 C21 1.440(2) .
N2 C27 1.490(2) .
N3 C31 1.439(2) .
N3 C37 1.493(2) .
B1 C61 1.656(3) .
B1 C51 1.659(3) .
B1 C71 1.659(3) .
B1 C41 1.662(3) .
C11 C16 1.407(3) .
C11 C12 1.408(3) .
C12 C13 1.390(3) .
C13 C14 1.404(3) .
C13 C131 1.513(3) .
C14 C15 1.385(3) .
C15 C16 1.407(3) .
C15 C151 1.508(3) .
C17 C173 1.526(3) .
C17 C171 1.530(3) .
C17 C172 1.534(3) .
C21 C22 1.399(3) .
C21 C26 1.408(3) .
C22 C23 1.406(3) .
C23 C24 1.392(3) .
C23 C231 1.506(3) .
C24 C25 1.397(3) .
C25 C26 1.389(3) .
C25 C251 1.506(3) .
C27 C273 1.530(3) .
C27 C271 1.536(3) .
C27 C272 1.540(3) .
C31 C36 1.406(3) .
C31 C32 1.409(3) .
C32 C33 1.389(3) .
C33 C34 1.403(3) .
C33 C331 1.508(3) .
C34 C35 1.388(3) .
C35 C36 1.405(3) .
C35 C351 1.509(3) .
C37 C373 1.526(3) .
C37 C371 1.531(3) .
C37 C372 1.534(3) .
C41 C46 1.394(2) .
C41 C42 1.396(3) .
F42 C42 1.353(2) .
C42 C43 1.382(3) .
F43 C43 1.352(2) .
C43 C44 1.381(3) .
F44 C44 1.348(2) .
C44 C45 1.375(3) .
F45 C45 1.352(2) .
C45 C46 1.384(3) .
F46 C46 1.358(2) .
C51 C56 1.387(3) .
C51 C52 1.398(3) .
F52 C52 1.355(2) .
C52 C53 1.383(3) .
F53 C53 1.351(2) .
C53 C54 1.378(3) .
F54 C54 1.347(2) .
C54 C55 1.373(3) .
F55 C55 1.349(2) .
C55 C56 1.390(3) .
F56 C56 1.358(2) .
C61 C66 1.391(3) .
C61 C62 1.395(3) .
F62 C62 1.359(2) .
C62 C63 1.376(3) .
F63 C63 1.356(2) .
C63 C64 1.378(3) .
F64 C64 1.348(2) .
C64 C65 1.373(3) .
F65 C65 1.351(2) .
C65 C66 1.385(3) .
F66 C66 1.359(2) .
C71 C76 1.391(3) .
C71 C72 1.395(3) .
F72 C72 1.361(2) .
C72 C73 1.377(3) .
F73 C73 1.353(2) .
C73 C74 1.377(3) .
F74 C74 1.350(2) .
C74 C75 1.373(3) .
F75 C75 1.356(2) .
C75 C76 1.386(3) .
F76 C76 1.356(2) .
C1S C2S 1.531(4) .
C2S C3S 1.513(4) .
C3S C3S 1.533(5) 3_556
C1T C2T 1.3900 .
C1T C6T 1.3900 .
C2T F2T 1.2854 .
C2T C3T 1.3900 .
C3T F3T 1.3472 .
C3T C4T 1.3900 .
C4T C5T 1.3900 .
C5T C6T 1.3900 .
